data_7003703
loop_
_publ_author_name
'Kilian, Petr'
'Parveen, Sahrah'
'Fuller, Amy L.'
'Slawin, Alexandra M. Z.'
'Derek Woollins, J.'

_publ_section_title
;
 Structure and reactivity of phosphorus-selenium heterocycles with
 peri-substituted naphthalene backbones
;
_journal_issue 14
_journal_name_full 'Dalton Transactions'
_journal_page_first 1908
_journal_page_last 1916
_journal_paper_doi 10.1039/b718853f
_journal_year 2008
_chemical_formula_moiety 'C16 H20 O2 P2 Se2 '
_chemical_formula_sum 'C16 H20 O2 P2 Se2'
_chemical_formula_weight 464.20
_space_group_IT_number 14
_symmetry_cell_setting monoclinic
_symmetry_Int_Tables_number 14
_symmetry_space_group_name_Hall '-P 2ybc'
_symmetry_space_group_name_H-M 'P 1 21/c 1'
_cell_angle_alpha 90.0000
_cell_angle_beta 94.3009(17)
_cell_angle_gamma 90.0000
_cell_formula_units_Z 4
_cell_length_a 7.9079(6)
_cell_length_b 15.0393(10)
_cell_length_c 15.7616(11)
_cell_measurement_reflns_used 15896
_cell_measurement_temperature 125.1
_cell_measurement_theta_max 27.7
_cell_measurement_theta_min 3.0
_cell_volume 1869.2(2)
_computing_cell_refinement PROCESS-AUTO
_computing_data_collection PROCESS-AUTO
_computing_data_reduction CrystalStructure
_computing_publication_material 'CrystalStructure 3.8'
_computing_structure_refinement SHELXL
_computing_structure_solution SIR97
_diffrn_detector_area_resol_mean 6.85
_diffrn_measured_fraction_theta_full 0.998
_diffrn_measured_fraction_theta_max 0.998
_diffrn_measurement_device_type 'Rigaku SCXmini'
_diffrn_measurement_method \w
_diffrn_radiation_type 'Mo K\a'
_diffrn_radiation_wavelength 0.71075
_diffrn_reflns_av_R_equivalents 0.089
_diffrn_reflns_limit_h_max 10
_diffrn_reflns_limit_h_min -10
_diffrn_reflns_limit_k_max 19
_diffrn_reflns_limit_k_min -19
_diffrn_reflns_limit_l_max 20
_diffrn_reflns_limit_l_min -20
_diffrn_reflns_number 18897
_diffrn_reflns_theta_full 27.48
_diffrn_reflns_theta_max 27.48
_exptl_absorpt_coefficient_mu 4.131
_exptl_absorpt_correction_T_max 0.719
_exptl_absorpt_correction_T_min 0.377
_exptl_absorpt_correction_type multi-scan
_exptl_absorpt_process_details 'Jacobson, R. (1998) Private communication'
_exptl_crystal_colour colorless
_exptl_crystal_density_diffrn 1.649
_exptl_crystal_density_method 'not measured'
_exptl_crystal_description block
_exptl_crystal_F_000 920.00
_exptl_crystal_size_max 0.41
_exptl_crystal_size_mid 0.10
_exptl_crystal_size_min 0.08
_refine_diff_density_max 0.81
_refine_diff_density_min -0.58
_refine_ls_extinction_method none
_refine_ls_goodness_of_fit_ref 1.076
_refine_ls_hydrogen_treatment refall
_refine_ls_number_parameters 200
_refine_ls_number_reflns 4274
_refine_ls_R_factor_all 0.0998
_refine_ls_R_factor_gt 0.0626
_refine_ls_shift/su_max 0.0010
_refine_ls_structure_factor_coef Fsqd
_refine_ls_weighting_details 'w = 1/[\s^2^(Fo^2^)+(0.0434P)^2^+4.3891P] where P=(Fo^2^+2Fc^2^)/3'
_refine_ls_weighting_scheme calc
_refine_ls_wR_factor_gt 0.1138
_refine_ls_wR_factor_ref 0.1253
_reflns_number_gt 3051
_reflns_number_total 4274
_reflns_threshold_expression F^2^>2.0\s(F^2^)
_cod_data_source_file b718853f.txt
_cod_data_source_block '_spdw21_in_P21/c'
_cod_original_sg_symbol_H-M 'P 21/c'
_cod_original_formula_sum 'C16 H20 O2 P2 Se2 '
_cod_database_code 7003703

loop_
_symmetry_equiv_pos_site_id
_symmetry_equiv_pos_as_xyz
1 +X,+Y,+Z
2 -X,1/2+Y,1/2-Z
3 -X,-Y,-Z
4 +X,1/2-Y,1/2+Z

loop_
_atom_site_label
_atom_site_type_symbol
_atom_site_fract_x
_atom_site_fract_y
_atom_site_fract_z
_atom_site_U_iso_or_equiv
_atom_site_adp_type
_atom_site_occupancy
_atom_site_symmetry_multiplicity
_atom_site_calc_flag
_atom_site_refinement_flags
_atom_site_disorder_assembly
_atom_site_disorder_group
Se(1) Se 0.51113(7) 0.14763(4) 0.75402(4) 0.02936(16) Uani 1.00 1 d . . .
Se(9) Se 1.01673(7) 0.28634(4) 0.62469(4) 0.03334(17) Uani 1.00 1 d . . .
P(1) P 0.72165(17) 0.11198(9) 0.68966(8) 0.0205(3) Uani 1.00 1 d . . .
P(9) P 0.80257(16) 0.20936(9) 0.59237(8) 0.0201(3) Uani 1.00 1 d . . .
O(1) O 0.8904(4) 0.0862(2) 0.7460(2) 0.0267(8) Uani 1.00 1 d . . .
O(9) O 0.6329(4) 0.2608(2) 0.5616(2) 0.0235(8) Uani 1.00 1 d . . .
C(1) C 0.6999(6) 0.0216(3) 0.6147(3) 0.0188(10) Uani 1.00 1 d . . .
C(2) C 0.6366(6) -0.0607(3) 0.6334(3) 0.0278(12) Uani 1.00 1 d . . .
C(3) C 0.6300(7) -0.1287(3) 0.5718(3) 0.0281(12) Uani 1.00 1 d . . .
C(4) C 0.6880(6) -0.1137(3) 0.4933(3) 0.0249(12) Uani 1.00 1 d . . .
C(5) C 0.7526(6) -0.0294(3) 0.4717(3) 0.0202(11) Uani 1.00 1 d . . .
C(6) C 0.8141(6) -0.0101(3) 0.3918(3) 0.0266(12) Uani 1.00 1 d . . .
C(7) C 0.8764(6) 0.0711(3) 0.3729(3) 0.0268(12) Uani 1.00 1 d . . .
C(8) C 0.8757(6) 0.1407(3) 0.4335(3) 0.0229(11) Uani 1.00 1 d . . .
C(9) C 0.8155(6) 0.1256(3) 0.5120(3) 0.0206(11) Uani 1.00 1 d . . .
C(10) C 0.7559(6) 0.0401(3) 0.5329(3) 0.0195(11) Uani 1.00 1 d . . .
C(11) C 0.9280(7) 0.1197(3) 0.8334(3) 0.0287(13) Uani 1.00 1 d . . .
C(12) C 1.1080(7) 0.1500(5) 0.8407(4) 0.055(2) Uani 1.00 1 d . . .
C(13) C 0.8871(10) 0.0463(5) 0.8944(4) 0.060(2) Uani 1.00 1 d . . .
C(14) C 0.5990(7) 0.3555(3) 0.5737(3) 0.0284(12) Uani 1.00 1 d . . .
C(15) C 0.4494(8) 0.3747(3) 0.5081(3) 0.0367(14) Uani 1.00 1 d . . .
C(16) C 0.5569(8) 0.3753(4) 0.6619(3) 0.0421(16) Uani 1.00 1 d . . .
H(2A) H 0.5973 -0.0718 0.6880 0.033 Uiso 1.00 1 c R . .
H(3A) H 0.5851 -0.1853 0.5847 0.034 Uiso 1.00 1 c R . .
H(4A) H 0.6849 -0.1604 0.4527 0.030 Uiso 1.00 1 c R . .
H(6A) H 0.8119 -0.0556 0.3499 0.032 Uiso 1.00 1 c R . .
H(7A) H 0.9202 0.0812 0.3192 0.032 Uiso 1.00 1 c R . .
H(8A) H 0.9169 0.1979 0.4200 0.027 Uiso 1.00 1 c R . .
H(11A) H 0.8531 0.1718 0.8426 0.034 Uiso 1.00 1 c R . .
H(12B) H 1.1817 0.1004 0.8600 0.066 Uiso 1.00 1 c R . .
H(12C) H 1.1211 0.1988 0.8818 0.066 Uiso 1.00 1 c R . .
H(12A) H 1.1396 0.1706 0.7851 0.066 Uiso 1.00 1 c R . .
H(13A) H 0.7682 0.0511 0.9074 0.072 Uiso 1.00 1 c R . .
H(13B) H 0.9605 0.0519 0.9471 0.072 Uiso 1.00 1 c R . .
H(13C) H 0.9062 -0.0116 0.8683 0.072 Uiso 1.00 1 c R . .
H(14A) H 0.6998 0.3913 0.5597 0.034 Uiso 1.00 1 c R . .
H(15B) H 0.4928 0.3927 0.4541 0.044 Uiso 1.00 1 c R . .
H(15A) H 0.3798 0.4226 0.5292 0.044 Uiso 1.00 1 c R . .
H(15C) H 0.3803 0.3209 0.4994 0.044 Uiso 1.00 1 c R . .
H(16A) H 0.4342 0.3703 0.6656 0.050 Uiso 1.00 1 c R . .
H(16C) H 0.5935 0.4359 0.6771 0.050 Uiso 1.00 1 c R . .
H(16B) H 0.6154 0.3330 0.7012 0.050 Uiso 1.00 1 c R . .

loop_
_atom_site_aniso_label
_atom_site_aniso_U_11
_atom_site_aniso_U_22
_atom_site_aniso_U_33
_atom_site_aniso_U_12
_atom_site_aniso_U_13
_atom_site_aniso_U_23
Se(1) 0.0256(3) 0.0378(3) 0.0259(3) 0.0028(2) 0.0099(2) -0.0012(2)
Se(9) 0.0237(3) 0.0323(3) 0.0438(3) -0.0067(2) 0.0013(2) -0.0054(2)
P(1) 0.0203(6) 0.0252(7) 0.0161(6) 0.0019(5) 0.0027(5) -0.0004(5)
P(9) 0.0191(6) 0.0205(7) 0.0208(6) 0.0003(5) 0.0021(5) -0.0015(5)
O(1) 0.028(2) 0.037(2) 0.0152(17) 0.0075(17) -0.0006(15) -0.0037(16)
O(9) 0.0231(19) 0.0214(19) 0.0255(19) 0.0053(15) -0.0017(15) -0.0017(15)
C(1) 0.013(2) 0.024(2) 0.019(2) 0.002(2) -0.001(2) -0.003(2)
C(2) 0.030(3) 0.030(3) 0.023(2) 0.000(2) 0.005(2) 0.005(2)
C(3) 0.026(2) 0.022(2) 0.036(3) -0.004(2) -0.000(2) 0.001(2)
C(4) 0.023(2) 0.022(2) 0.028(3) 0.004(2) -0.002(2) -0.005(2)
C(5) 0.013(2) 0.028(2) 0.019(2) 0.006(2) -0.006(2) -0.006(2)
C(6) 0.020(2) 0.038(3) 0.021(2) 0.010(2) -0.004(2) -0.007(2)
C(7) 0.028(3) 0.034(3) 0.019(2) 0.007(2) 0.005(2) 0.004(2)
C(8) 0.022(2) 0.022(2) 0.024(2) 0.001(2) -0.000(2) 0.008(2)
C(9) 0.019(2) 0.021(2) 0.021(2) 0.006(2) 0.002(2) 0.001(2)
C(10) 0.015(2) 0.027(2) 0.017(2) 0.002(2) 0.002(2) -0.001(2)
C(11) 0.037(3) 0.035(3) 0.014(2) 0.009(2) -0.002(2) -0.003(2)
C(12) 0.026(3) 0.094(6) 0.043(4) -0.011(3) -0.007(3) -0.012(4)
C(13) 0.070(5) 0.077(5) 0.031(3) -0.007(4) -0.004(3) 0.015(3)
C(14) 0.030(3) 0.018(2) 0.038(3) 0.002(2) 0.005(2) -0.001(2)
C(15) 0.049(3) 0.026(3) 0.035(3) 0.004(2) -0.000(2) 0.002(2)
C(16) 0.057(4) 0.035(3) 0.032(3) 0.006(3) -0.006(3) -0.006(2)

loop_
_atom_type_symbol
_atom_type_description
_atom_type_scat_dispersion_real
_atom_type_scat_dispersion_imag
_atom_type_scat_source
Se Se -0.093 2.226
;
International Tables for Crystallography
(1992, Vol. C, Tables 4.2.6.8 and 6.1.1.4)
;
P P 0.102 0.094
;
International Tables for Crystallography
(1992, Vol. C, Tables 4.2.6.8 and 6.1.1.4)
;
O O 0.011 0.006
;
International Tables for Crystallography
(1992, Vol. C, Tables 4.2.6.8 and 6.1.1.4)
;
C C 0.003 0.002
;
International Tables for Crystallography
(1992, Vol. C, Tables 4.2.6.8 and 6.1.1.4)
;
H H 0.000 0.000
;
International Tables for Crystallography
(1992, Vol. C, Table 6.1.1.4)
;

loop_
_geom_angle_atom_site_label_1
_geom_angle_atom_site_label_2
_geom_angle_atom_site_label_3
_geom_angle
_geom_angle_publ_flag
_geom_angle_site_symmetry_1
_geom_angle_site_symmetry_2
_geom_angle_site_symmetry_3
Se(1) P(1) P(9) 116.31(7) yes . . .
Se(1) P(1) O(1) 117.21(14) yes . . .
Se(1) P(1) C(1) 118.23(16) yes . . .
P(9) P(1) O(1) 105.62(15) yes . . .
P(9) P(1) C(1) 93.59(17) yes . . .
O(1) P(1) C(1) 102.5(2) yes . . .
Se(9) P(9) P(1) 117.59(6) yes . . .
Se(9) P(9) O(9) 117.10(14) yes . . .
Se(9) P(9) C(9) 118.31(17) yes . . .
P(1) P(9) O(9) 104.36(14) yes . . .
P(1) P(9) C(9) 93.34(17) yes . . .
O(9) P(9) C(9) 102.5(2) yes . . .
P(1) O(1) C(11) 122.6(3) yes . . .
P(9) O(9) C(14) 126.2(3) yes . . .
P(1) C(1) C(2) 123.9(3) yes . . .
P(1) C(1) C(10) 115.2(3) yes . . .
C(2) C(1) C(10) 120.9(4) yes . . .
C(1) C(2) C(3) 120.0(5) yes . . .
C(2) C(3) C(4) 120.4(5) yes . . .
C(3) C(4) C(5) 121.0(4) yes . . .
C(4) C(5) C(6) 123.5(4) yes . . .
C(4) C(5) C(10) 118.9(4) yes . . .
C(6) C(5) C(10) 117.7(4) yes . . .
C(5) C(6) C(7) 122.3(5) yes . . .
C(6) C(7) C(8) 119.7(4) yes . . .
C(7) C(8) C(9) 120.2(4) yes . . .
P(9) C(9) C(8) 124.1(3) yes . . .
P(9) C(9) C(10) 115.8(3) yes . . .
C(8) C(9) C(10) 120.1(4) yes . . .
C(1) C(10) C(5) 118.7(4) yes . . .
C(1) C(10) C(9) 121.3(4) yes . . .
C(5) C(10) C(9) 120.0(4) yes . . .
O(1) C(11) C(12) 107.5(4) yes . . .
O(1) C(11) C(13) 107.9(4) yes . . .
C(12) C(11) C(13) 114.9(5) yes . . .
O(9) C(14) C(15) 103.5(4) yes . . .
O(9) C(14) C(16) 111.9(4) yes . . .
C(15) C(14) C(16) 112.1(5) yes . . .
C(1) C(2) H(2A) 120.0 no . . .
C(3) C(2) H(2A) 120.0 no . . .
C(2) C(3) H(3A) 119.8 no . . .
C(4) C(3) H(3A) 119.8 no . . .
C(3) C(4) H(4A) 119.5 no . . .
C(5) C(4) H(4A) 119.5 no . . .
C(5) C(6) H(6A) 118.8 no . . .
C(7) C(6) H(6A) 118.8 no . . .
C(6) C(7) H(7A) 120.1 no . . .
C(8) C(7) H(7A) 120.1 no . . .
C(7) C(8) H(8A) 119.9 no . . .
C(9) C(8) H(8A) 119.9 no . . .
O(1) C(11) H(11A) 108.8 no . . .
C(12) C(11) H(11A) 108.8 no . . .
C(13) C(11) H(11A) 108.8 no . . .
C(11) C(12) H(12B) 109.5 no . . .
C(11) C(12) H(12C) 109.5 no . . .
C(11) C(12) H(12A) 109.5 no . . .
H(12B) C(12) H(12C) 109.5 no . . .
H(12B) C(12) H(12A) 109.5 no . . .
H(12C) C(12) H(12A) 109.5 no . . .
C(11) C(13) H(13A) 109.5 no . . .
C(11) C(13) H(13B) 109.5 no . . .
C(11) C(13) H(13C) 109.5 no . . .
H(13A) C(13) H(13B) 109.5 no . . .
H(13A) C(13) H(13C) 109.5 no . . .
H(13B) C(13) H(13C) 109.5 no . . .
O(9) C(14) H(14A) 109.7 no . . .
C(15) C(14) H(14A) 109.7 no . . .
C(16) C(14) H(14A) 109.7 no . . .
C(14) C(15) H(15B) 109.5 no . . .
C(14) C(15) H(15A) 109.5 no . . .
C(14) C(15) H(15C) 109.5 no . . .
H(15B) C(15) H(15A) 109.5 no . . .
H(15B) C(15) H(15C) 109.5 no . . .
H(15A) C(15) H(15C) 109.5 no . . .
C(14) C(16) H(16A) 109.5 no . . .
C(14) C(16) H(16C) 109.5 no . . .
C(14) C(16) H(16B) 109.5 no . . .
H(16A) C(16) H(16C) 109.5 no . . .
H(16A) C(16) H(16B) 109.5 no . . .
H(16C) C(16) H(16B) 109.5 no . . .

loop_
_geom_bond_atom_site_label_1
_geom_bond_atom_site_label_2
_geom_bond_distance
_geom_bond_publ_flag
_geom_bond_site_symmetry_1
_geom_bond_site_symmetry_2
Se(1) P(1) 2.0836(14) yes . .
Se(9) P(9) 2.0829(13) yes . .
P(1) P(9) 2.2479(18) yes . .
P(1) O(1) 1.595(3) yes . .
P(1) C(1) 1.801(5) yes . .
P(9) O(9) 1.592(3) yes . .
P(9) C(9) 1.794(5) yes . .
O(1) C(11) 1.476(6) yes . .
O(9) C(14) 1.465(6) yes . .
C(1) C(2) 1.376(7) yes . .
C(1) C(10) 1.423(7) yes . .
C(2) C(3) 1.408(7) yes . .
C(3) C(4) 1.371(7) yes . .
C(4) C(5) 1.418(7) yes . .
C(5) C(6) 1.413(7) yes . .
C(5) C(10) 1.421(7) yes . .
C(6) C(7) 1.358(8) yes . .
C(7) C(8) 1.418(7) yes . .
C(8) C(9) 1.377(7) yes . .
C(9) C(10) 1.416(7) yes . .
C(11) C(12) 1.491(8) yes . .
C(11) C(13) 1.515(9) yes . .
C(14) C(15) 1.538(8) yes . .
C(14) C(16) 1.484(8) yes . .
C(2) H(2A) 0.950 no . .
C(3) H(3A) 0.950 no . .
C(4) H(4A) 0.950 no . .
C(6) H(6A) 0.950 no . .
C(7) H(7A) 0.950 no . .
C(8) H(8A) 0.950 no . .
C(11) H(11A) 1.000 no . .
C(12) H(12B) 0.980 no . .
C(12) H(12C) 0.980 no . .
C(12) H(12A) 0.980 no . .
C(13) H(13A) 0.980 no . .
C(13) H(13B) 0.980 no . .
C(13) H(13C) 0.980 no . .
C(14) H(14A) 1.000 no . .
C(15) H(15B) 0.980 no . .
C(15) H(15A) 0.980 no . .
C(15) H(15C) 0.980 no . .
C(16) H(16A) 0.980 no . .
C(16) H(16C) 0.980 no . .
C(16) H(16B) 0.980 no . .

loop_
_geom_contact_atom_site_label_1
_geom_contact_atom_site_label_2
_geom_contact_distance
_geom_contact_publ_flag
_geom_contact_site_symmetry_1
_geom_contact_site_symmetry_2
Se(1) C(12) 3.562(6) ? . 1_455
O(1) C(6) 3.500(6) ? . 3_756
O(9) C(3) 3.469(6) ? . 3_656
O(9) C(4) 3.429(6) ? . 3_656
C(3) O(9) 3.469(6) ? . 3_656
C(4) O(9) 3.429(6) ? . 3_656
C(4) C(8) 3.578(7) ? . 3_756
C(6) O(1) 3.500(6) ? . 3_756
C(6) C(10) 3.545(6) ? . 3_756
C(7) C(10) 3.579(7) ? . 3_756
C(8) C(4) 3.578(7) ? . 3_756
C(10) C(6) 3.545(6) ? . 3_756
C(10) C(7) 3.579(7) ? . 3_756
C(12) Se(1) 3.562(6) ? . 1_655
Se(1) H(4A) 3.5068 ? . 3_656
Se(1) H(6A) 3.2400 ? . 3_656
Se(1) H(12B) 3.277 ? . 1_455
Se(1) H(12A) 3.034 ? . 1_455
Se(1) H(15B) 3.226 ? . 4_555
Se(1) H(16C) 3.484 ? . 2_646
Se(9) H(4A) 3.3274 ? . 3_756
Se(9) H(13C) 3.099 ? . 2_756
Se(9) H(16A) 3.548 ? . 1_655
O(1) H(6A) 2.928 ? . 3_756
O(1) H(7A) 3.142 ? . 3_756
O(9) H(3A) 2.997 ? . 3_656
O(9) H(4A) 2.926 ? . 3_656
C(1) H(7A) 3.469 ? . 3_756
C(2) H(7A) 3.542 ? . 3_756
C(2) H(16A) 3.418 ? . 2_646
C(3) H(12C) 3.305 ? . 2_746
C(3) H(15C) 3.100 ? . 3_656
C(4) H(8A) 3.549 ? . 3_756
C(4) H(15C) 3.167 ? . 3_656
C(7) H(16B) 3.582 ? . 4_554
C(8) H(11A) 3.163 ? . 4_554
C(8) H(12C) 3.240 ? . 4_554
C(9) H(3A) 3.527 ? . 3_656
C(11) H(8A) 3.069 ? . 4_555
C(12) H(6A) 3.424 ? . 3_756
C(12) H(8A) 3.060 ? . 4_555
C(12) H(15B) 3.471 ? . 4_655
C(12) H(15C) 3.205 ? . 4_655
C(13) H(13B) 3.070 ? . 3_757
C(13) H(14A) 3.231 ? . 4_555
C(13) H(15B) 3.448 ? . 4_555
C(13) H(15A) 3.121 ? . 2_646
C(14) H(13A) 3.340 ? . 4_554
C(15) H(3A) 3.205 ? . 3_656
C(15) H(4A) 3.463 ? . 3_656
C(15) H(12B) 3.055 ? . 4_454
C(15) H(12C) 3.339 ? . 4_454
C(15) H(13A) 3.480 ? . 2_656
C(15) H(13A) 3.275 ? . 4_554
C(15) H(15B) 3.572 ? . 3_666
C(15) H(15A) 3.403 ? . 3_666
C(16) H(2A) 2.856 ? . 2_656
H(2A) C(16) 2.856 ? . 2_646
H(2A) H(16A) 2.497 ? . 2_646
H(2A) H(16C) 2.701 ? . 2_646
H(2A) H(16B) 2.894 ? . 2_646
H(3A) O(9) 2.997 ? . 3_656
H(3A) C(9) 3.527 ? . 3_656
H(3A) C(15) 3.205 ? . 3_656
H(3A) H(12C) 2.921 ? . 2_746
H(3A) H(15B) 3.229 ? . 3_656
H(3A) H(15C) 2.459 ? . 3_656
H(4A) Se(1) 3.5068 ? . 3_656
H(4A) Se(9) 3.3274 ? . 3_756
H(4A) O(9) 2.926 ? . 3_656
H(4A) C(15) 3.463 ? . 3_656
H(4A) H(15C) 2.592 ? . 3_656
H(6A) Se(1) 3.2400 ? . 3_656
H(6A) O(1) 2.928 ? . 3_756
H(6A) C(12) 3.424 ? . 3_756
H(6A) H(12B) 3.381 ? . 3_756
H(6A) H(12A) 2.790 ? . 3_756
H(6A) H(16C) 3.596 ? . 4_554
H(7A) O(1) 3.142 ? . 3_756
H(7A) C(1) 3.469 ? . 3_756
H(7A) C(2) 3.542 ? . 3_756
H(7A) H(13C) 3.510 ? . 3_756
H(7A) H(16C) 3.300 ? . 4_554
H(7A) H(16B) 3.204 ? . 4_554
H(8A) C(4) 3.549 ? . 3_756
H(8A) C(11) 3.069 ? . 4_554
H(8A) C(12) 3.060 ? . 4_554
H(8A) H(11A) 2.344 ? . 4_554
H(8A) H(12C) 2.352 ? . 4_554
H(8A) H(12A) 3.479 ? . 4_554
H(11A) C(8) 3.163 ? . 4_555
H(11A) H(8A) 2.344 ? . 4_555
H(11A) H(15B) 3.591 ? . 4_555
H(12B) Se(1) 3.277 ? . 1_655
H(12B) C(15) 3.055 ? . 4_655
H(12B) H(6A) 3.381 ? . 3_756
H(12B) H(14A) 3.492 ? . 2_746
H(12B) H(15B) 2.778 ? . 4_655
H(12B) H(15A) 3.010 ? . 4_655
H(12B) H(15C) 2.858 ? . 4_655
H(12B) H(16C) 3.127 ? . 2_746
H(12C) C(3) 3.305 ? . 2_756
H(12C) C(8) 3.240 ? . 4_555
H(12C) C(15) 3.339 ? . 4_655
H(12C) H(3A) 2.921 ? . 2_756
H(12C) H(8A) 2.352 ? . 4_555
H(12C) H(15B) 3.366 ? . 4_655
H(12C) H(15A) 3.493 ? . 4_655
H(12C) H(15C) 2.674 ? . 4_655
H(12A) Se(1) 3.034 ? . 1_655
H(12A) H(6A) 2.790 ? . 3_756
H(12A) H(8A) 3.479 ? . 4_555
H(13A) C(14) 3.340 ? . 4_555
H(13A) C(15) 3.480 ? . 2_646
H(13A) C(15) 3.275 ? . 4_555
H(13A) H(13B) 3.394 ? . 3_757
H(13A) H(14A) 2.645 ? . 4_555
H(13A) H(15B) 2.498 ? . 4_555
H(13A) H(15A) 2.505 ? . 2_646
H(13A) H(16A) 3.317 ? . 2_646
H(13A) H(16C) 3.520 ? . 2_646
H(13B) C(13) 3.070 ? . 3_757
H(13B) H(13A) 3.394 ? . 3_757
H(13B) H(13B) 2.336 ? . 3_757
H(13B) H(13C) 3.081 ? . 3_757
H(13B) H(14A) 2.946 ? . 4_555
H(13B) H(15A) 3.364 ? . 2_646
H(13B) H(15A) 3.489 ? . 4_655
H(13C) Se(9) 3.099 ? . 2_746
H(13C) H(7A) 3.510 ? . 3_756
H(13C) H(13B) 3.081 ? . 3_757
H(13C) H(14A) 3.549 ? . 2_746
H(13C) H(15A) 3.041 ? . 2_646
H(13C) H(16A) 3.236 ? . 2_646
H(14A) C(13) 3.231 ? . 4_554
H(14A) H(12B) 3.492 ? . 2_756
H(14A) H(13A) 2.645 ? . 4_554
H(14A) H(13B) 2.946 ? . 4_554
H(14A) H(13C) 3.549 ? . 2_756
H(14A) H(15B) 3.588 ? . 3_666
H(14A) H(15A) 3.172 ? . 3_666
H(15B) Se(1) 3.226 ? . 4_554
H(15B) C(12) 3.471 ? . 4_454
H(15B) C(13) 3.448 ? . 4_554
H(15B) C(15) 3.572 ? . 3_666
H(15B) H(3A) 3.229 ? . 3_656
H(15B) H(11A) 3.591 ? . 4_554
H(15B) H(12B) 2.778 ? . 4_454
H(15B) H(12C) 3.366 ? . 4_454
H(15B) H(13A) 2.498 ? . 4_554
H(15B) H(14A) 3.588 ? . 3_666
H(15B) H(15B) 3.535 ? . 3_666
H(15B) H(15A) 2.959 ? . 3_666
H(15B) H(16C) 3.343 ? . 3_666
H(15A) C(13) 3.121 ? . 2_656
H(15A) C(15) 3.403 ? . 3_666
H(15A) H(12B) 3.010 ? . 4_454
H(15A) H(12C) 3.493 ? . 4_454
H(15A) H(13A) 2.505 ? . 2_656
H(15A) H(13B) 3.364 ? . 2_656
H(15A) H(13B) 3.489 ? . 4_454
H(15A) H(13C) 3.041 ? . 2_656
H(15A) H(14A) 3.172 ? . 3_666
H(15A) H(15B) 2.959 ? . 3_666
H(15A) H(15A) 3.185 ? . 3_666
H(15C) C(3) 3.100 ? . 3_656
H(15C) C(4) 3.167 ? . 3_656
H(15C) C(12) 3.205 ? . 4_454
H(15C) H(3A) 2.459 ? . 3_656
H(15C) H(4A) 2.592 ? . 3_656
H(15C) H(12B) 2.858 ? . 4_454
H(15C) H(12C) 2.674 ? . 4_454
H(16A) Se(9) 3.548 ? . 1_455
H(16A) C(2) 3.418 ? . 2_656
H(16A) H(2A) 2.497 ? . 2_656
H(16A) H(13A) 3.317 ? . 2_656
H(16A) H(13C) 3.236 ? . 2_656
H(16C) Se(1) 3.484 ? . 2_656
H(16C) H(2A) 2.701 ? . 2_656
H(16C) H(6A) 3.596 ? . 4_555
H(16C) H(7A) 3.300 ? . 4_555
H(16C) H(12B) 3.127 ? . 2_756
H(16C) H(13A) 3.520 ? . 2_656
H(16C) H(15B) 3.343 ? . 3_666
H(16B) C(7) 3.582 ? . 4_555
H(16B) H(2A) 2.894 ? . 2_656
H(16B) H(7A) 3.204 ? . 4_555

loop_
_geom_torsion_atom_site_label_1
_geom_torsion_atom_site_label_2
_geom_torsion_atom_site_label_3
_geom_torsion_atom_site_label_4
_geom_torsion
_geom_torsion_publ_flag
_geom_torsion_site_symmetry_1
_geom_torsion_site_symmetry_2
_geom_torsion_site_symmetry_3
_geom_torsion_site_symmetry_4
Se(1) P(1) P(9) Se(9) 104.38(8) ? . . . .
Se(1) P(1) P(9) O(9) -27.25(15) ? . . . .
Se(1) P(1) P(9) C(9) -131.11(16) ? . . . .
Se(1) P(1) O(1) C(11) -25.5(4) ? . . . .
Se(1) P(1) C(1) C(2) -51.7(4) ? . . . .
Se(1) P(1) C(1) C(10) 129.2(3) ? . . . .
P(9) P(1) O(1) C(11) 105.9(3) ? . . . .
O(1) P(1) P(9) Se(9) -27.52(16) ? . . . .
O(1) P(1) P(9) O(9) -159.15(19) ? . . . .
O(1) P(1) P(9) C(9) 97.0(2) ? . . . .
P(9) P(1) C(1) C(2) -174.3(4) ? . . . .
P(9) P(1) C(1) C(10) 6.7(3) ? . . . .
C(1) P(1) P(9) Se(9) -131.59(16) ? . . . .
C(1) P(1) P(9) O(9) 96.8(2) ? . . . .
C(1) P(1) P(9) C(9) -7.1(2) ? . . . .
O(1) P(1) C(1) C(2) 78.9(4) ? . . . .
O(1) P(1) C(1) C(10) -100.2(3) ? . . . .
C(1) P(1) O(1) C(11) -156.7(3) ? . . . .
Se(9) P(9) O(9) C(14) -16.6(4) ? . . . .
Se(9) P(9) C(9) C(8) -50.2(4) ? . . . .
Se(9) P(9) C(9) C(10) 131.0(3) ? . . . .
P(1) P(9) O(9) C(14) 115.3(3) ? . . . .
P(1) P(9) C(9) C(8) -174.1(4) ? . . . .
P(1) P(9) C(9) C(10) 7.1(3) ? . . . .
O(9) P(9) C(9) C(8) 80.3(4) ? . . . .
O(9) P(9) C(9) C(10) -98.5(3) ? . . . .
C(9) P(9) O(9) C(14) -147.9(4) ? . . . .
P(1) O(1) C(11) C(12) -134.3(4) ? . . . .
P(1) O(1) C(11) C(13) 101.2(5) ? . . . .
P(9) O(9) C(14) C(15) 161.9(3) ? . . . .
P(9) O(9) C(14) C(16) -77.2(5) ? . . . .
P(1) C(1) C(2) C(3) -177.6(4) ? . . . .
P(1) C(1) C(10) C(5) 176.3(3) ? . . . .
P(1) C(1) C(10) C(9) -3.2(6) ? . . . .
C(2) C(1) C(10) C(5) -2.8(7) ? . . . .
C(2) C(1) C(10) C(9) 177.7(4) ? . . . .
C(10) C(1) C(2) C(3) 1.4(7) ? . . . .
C(1) C(2) C(3) C(4) 0.7(8) ? . . . .
C(2) C(3) C(4) C(5) -1.3(7) ? . . . .
C(3) C(4) C(5) C(6) 179.9(3) ? . . . .
C(3) C(4) C(5) C(10) -0.2(5) ? . . . .
C(4) C(5) C(6) C(7) -179.6(4) ? . . . .
C(4) C(5) C(10) C(1) 2.2(6) ? . . . .
C(4) C(5) C(10) C(9) -178.3(4) ? . . . .
C(6) C(5) C(10) C(1) -177.9(4) ? . . . .
C(6) C(5) C(10) C(9) 1.6(6) ? . . . .
C(10) C(5) C(6) C(7) 0.6(7) ? . . . .
C(5) C(6) C(7) C(8) -2.0(7) ? . . . .
C(6) C(7) C(8) C(9) 1.4(7) ? . . . .
C(7) C(8) C(9) P(9) -178.0(3) ? . . . .
C(7) C(8) C(9) C(10) 0.8(7) ? . . . .
P(9) C(9) C(10) C(1) -3.9(6) ? . . . .
P(9) C(9) C(10) C(5) 176.6(3) ? . . . .
C(8) C(9) C(10) C(1) 177.2(4) ? . . . .
C(8) C(9) C(10) C(5) -2.2(7) ? . . . .
